data_4037715
loop_
_publ_author_name
'Kotha, Sambasivarao'
'Keesari, Ramakrishna Reddy'
'Fatma, Ambareen'
'Gunta, Rama'

_publ_section_title
;
 Synthetic Strategies to Diverse Polyquinanes via Olefin Metathesis:
 Access to the Basic Core of Crinipellin, Presilphiperfolanol and Cucumin.
;
_journal_name_full 'The Journal of organic chemistry'
_journal_paper_doi 10.1021/acs.joc.9b02829
_journal_year 2019
_chemical_formula_moiety 'C20 H26 O2'
_chemical_formula_sum 'C20 H26 O2'
_chemical_formula_weight 298.41
_space_group_crystal_system monoclinic
_space_group_IT_number 14
_space_group_name_Hall '-P 2yn'
_space_group_name_H-M_alt 'P 1 21/n 1'
_atom_sites_solution_hydrogens geom
_atom_sites_solution_primary dual
_audit_creation_date 2019-01-21
_audit_creation_method
;
Olex2 1.2-ac3
(compiled 2017.08.10 svn.r3458 for OlexSys, GUI svn.r5381)
;
_cell_angle_alpha 90
_cell_angle_beta 100.763(15)
_cell_angle_gamma 90
_cell_formula_units_Z 4
_cell_length_a 9.4293(16)
_cell_length_b 10.2165(15)
_cell_length_c 17.616(2)
_cell_measurement_reflns_used 2111
_cell_measurement_temperature 150
_cell_measurement_theta_max 29.4980
_cell_measurement_theta_min 2.3560
_cell_volume 1667.2(4)
_computing_cell_refinement 'CrysAlisPro 1.171.39.46 (Rigaku OD, 2018)'
_computing_data_collection 'CrysAlisPro 1.171.39.46 (Rigaku OD, 2018)'
_computing_data_reduction 'CrysAlisPro 1.171.39.46 (Rigaku OD, 2018)'
_computing_molecular_graphics 'Olex2 (Dolomanov et al., 2009)'
_computing_publication_material 'Olex2 (Dolomanov et al., 2009)'
_computing_structure_refinement 'ShelXL (Sheldrick, 2015)'
_computing_structure_solution 'ShelXT (Sheldrick, 2015)'
_diffrn_ambient_temperature 150
_diffrn_detector 'CCD plate'
_diffrn_measured_fraction_theta_full 1.000
_diffrn_measured_fraction_theta_max 1.000
_diffrn_measurement_details
;
List of Runs (angles in degrees, time in seconds):

  # Type    Start    End  Width  t~exp~   \w     \q     \k     \f   Frames
--------------------------------------------------------------------------
  1  \w   -110.00  70.00   0.50    8.00    --  -20.00   0.00 108.00  360
  2  \w    -17.50  69.00   0.50    8.00    --  -20.00  72.00-180.00  173
  3  \w    -20.00  10.00   0.50    8.00    --  -20.00  72.00 -36.00   60
;
_diffrn_measurement_device 'abstract diffractometer'
_diffrn_measurement_device_type 'dtrek-CrysAlisPro-abstract goniometer imported rigaku-d*trek images'
_diffrn_measurement_method '\w scans'
_diffrn_orient_matrix_type 'CrysAlisPro convention (1999,Acta A55,543-557)'
_diffrn_orient_matrix_UB_11 -0.0248915000
_diffrn_orient_matrix_UB_12 -0.0473240000
_diffrn_orient_matrix_UB_13 -0.0288716000
_diffrn_orient_matrix_UB_21 -0.0695677000
_diffrn_orient_matrix_UB_22 0.0023595000
_diffrn_orient_matrix_UB_23 0.0098123000
_diffrn_orient_matrix_UB_31 -0.0199768000
_diffrn_orient_matrix_UB_32 0.0507545000
_diffrn_orient_matrix_UB_33 -0.0273940000
_diffrn_radiation_monochromator graphite
_diffrn_radiation_probe x-ray
_diffrn_radiation_type MoK\a
_diffrn_radiation_wavelength 0.71073
_diffrn_reflns_av_R_equivalents 0.1344
_diffrn_reflns_av_unetI/netI 0.1491
_diffrn_reflns_Laue_measured_fraction_full 1.000
_diffrn_reflns_Laue_measured_fraction_max 1.000
_diffrn_reflns_limit_h_max 11
_diffrn_reflns_limit_h_min -11
_diffrn_reflns_limit_k_max 12
_diffrn_reflns_limit_k_min -12
_diffrn_reflns_limit_l_max 19
_diffrn_reflns_limit_l_min -20
_diffrn_reflns_number 9182
_diffrn_reflns_point_group_measured_fraction_full 1.000
_diffrn_reflns_point_group_measured_fraction_max 1.000
_diffrn_reflns_theta_full 25.000
_diffrn_reflns_theta_max 25.000
_diffrn_reflns_theta_min 2.315
_diffrn_source 'fine-focus sealed X-ray tube'
_diffrn_source_type 'Enhance (Mo) X-ray Source'
_exptl_absorpt_coefficient_mu 0.075
_exptl_absorpt_correction_T_max 1.00000
_exptl_absorpt_correction_T_min 0.81709
_exptl_absorpt_correction_type multi-scan
_exptl_absorpt_process_details
;
CrysAlisPro 1.171.39.46 (Rigaku Oxford Diffraction, 2018)
Empirical absorption correction using spherical harmonics,
 implemented in SCALE3 ABSPACK scaling algorithm.
;
_exptl_crystal_colour colourless
_exptl_crystal_colour_primary colourless
_exptl_crystal_density_diffrn 1.189
_exptl_crystal_description plate
_exptl_crystal_F_000 648
_exptl_crystal_size_max 0.164
_exptl_crystal_size_mid 0.101
_exptl_crystal_size_min 0.027
_refine_diff_density_max 0.388
_refine_diff_density_min -0.422
_refine_diff_density_rms 0.098
_refine_ls_extinction_method none
_refine_ls_goodness_of_fit_ref 1.048
_refine_ls_hydrogen_treatment constr
_refine_ls_matrix_type full
_refine_ls_number_parameters 200
_refine_ls_number_reflns 2938
_refine_ls_number_restraints 0
_refine_ls_restrained_S_all 1.048
_refine_ls_R_factor_all 0.1545
_refine_ls_R_factor_gt 0.0755
_refine_ls_shift/su_max 0.000
_refine_ls_shift/su_mean 0.000
_refine_ls_structure_factor_coef Fsqd
_refine_ls_weighting_details 'w=1/[\s^2^(Fo^2^)+(0.0665P)^2^] where P=(Fo^2^+2Fc^2^)/3'
_refine_ls_weighting_scheme calc
_refine_ls_wR_factor_gt 0.1486
_refine_ls_wR_factor_ref 0.2022
_reflns_Friedel_coverage 0.000
_reflns_number_gt 1499
_reflns_number_total 2938
_reflns_threshold_expression 'I > 2\s(I)'
_cod_data_source_file jo9b02829_si_005.cif
_cod_data_source_block srk-af-196_mo
_cod_original_cell_volume 1667.1(4)
_cod_database_code 4037715
_shelx_shelxl_version_number 2014/7
_shelx_space_group_comment
;
The symmetry employed for this shelxl refinement is uniquely defined
by the following loop, which should always be used as a source of
symmetry information in preference to the above space-group names.
They are only intended as comments.
;
_shelx_estimated_absorpt_t_max 0.998
_shelx_estimated_absorpt_t_min 0.988
_reflns_odcompleteness_completeness 90.63
_reflns_odcompleteness_iscentric 1
_reflns_odcompleteness_theta 31.16
_olex2_refinement_description
;
1. Fixed Uiso
 At 1.2 times of:
  All C(H) groups, All C(H,H) groups
 At 1.5 times of:
  All O(H) groups
2.a Ternary CH refined with riding coordinates:
 C7(H7), C16(H16), C14(H14), C12(H12), C8(H8), C6(H6), C13(H13), C4(H4),
 C3(H3), C5(H5)
2.b Secondary CH2 refined with riding coordinates:
 C2(H2A,H2B), C15(H15A,H15B), C9(H9A,H9B)
2.c Aromatic/amide H refined with riding coordinates:
 C10(H10), C19(H19), C17(H17)
2.d X=CH2 refined with riding coordinates:
 C11(H11A,H11B), C20(H20A,H20B), C18(H18A,H18B)
2.e Idealised tetrahedral OH refined as rotating group:
 O1(H1)
;
_olex2_submission_special_instructions 'No special instructions were received'
_oxdiff_exptl_absorpt_empirical_details
;
Empirical correction (ABSPACK) includes:
- Absorption correction using spherical harmonics
- Frame scaling
;
_oxdiff_exptl_absorpt_empirical_full_max 1.626
_oxdiff_exptl_absorpt_empirical_full_min 0.694

loop_
_space_group_symop_operation_xyz
'x, y, z'
'-x+1/2, y+1/2, -z+1/2'
'-x, -y, -z'
'x-1/2, -y-1/2, z-1/2'

loop_
_atom_site_label
_atom_site_type_symbol
_atom_site_fract_x
_atom_site_fract_y
_atom_site_fract_z
_atom_site_U_iso_or_equiv
_atom_site_adp_type
_atom_site_occupancy
_atom_site_site_symmetry_order
_atom_site_calc_flag
_atom_site_refinement_flags_posn
O1 O 0.2488(3) 0.4608(2) 0.36078(14) 0.0317(7) Uani 1 1 d .
H1 H 0.1809 0.4321 0.3271 0.048 Uiso 1 1 calc GR
O2 O -0.0146(3) 0.4720(3) 0.26956(15) 0.0376(8) Uani 1 1 d .
C10 C 0.5027(4) 0.5007(4) 0.2667(2) 0.0323(10) Uani 1 1 d .
H10 H 0.4838 0.4413 0.3051 0.039 Uiso 1 1 calc R
C7 C 0.3866(4) 0.7020(3) 0.32232(19) 0.0241(9) Uani 1 1 d .
H7 H 0.4109 0.7948 0.3120 0.029 Uiso 1 1 calc R
C16 C 0.5331(4) 0.7880(4) 0.4528(2) 0.0286(10) Uani 1 1 d .
H16 H 0.4951 0.8696 0.4248 0.034 Uiso 1 1 calc R
C14 C 0.3201(4) 0.7342(4) 0.5051(2) 0.0277(10) Uani 1 1 d .
H14 H 0.2608 0.8055 0.4759 0.033 Uiso 1 1 calc R
C19 C 0.2520(5) 0.6924(4) 0.5711(2) 0.0361(11) Uani 1 1 d .
H19 H 0.2968 0.6219 0.6017 0.043 Uiso 1 1 calc R
C12 C 0.4608(4) 0.6674(4) 0.40587(19) 0.0260(9) Uani 1 1 d .
H12 H 0.5329 0.5957 0.4056 0.031 Uiso 1 1 calc R
C8 C 0.4064(4) 0.6172(4) 0.2506(2) 0.0291(10) Uani 1 1 d .
H8 H 0.4482 0.6756 0.2149 0.035 Uiso 1 1 calc R
C2 C 0.0561(4) 0.5899(4) 0.3964(2) 0.0327(10) Uani 1 1 d .
H2A H 0.0416 0.5158 0.4305 0.039 Uiso 1 1 calc R
H2B H 0.0359 0.6721 0.4222 0.039 Uiso 1 1 calc R
C1 C 0.2129(4) 0.5905(3) 0.3843(2) 0.0242(9) Uani 1 1 d .
C11 C 0.6115(5) 0.4730(4) 0.2323(2) 0.0423(12) Uani 1 1 d .
H11A H 0.6343 0.5297 0.1936 0.051 Uiso 1 1 calc R
H11B H 0.6673 0.3963 0.2463 0.051 Uiso 1 1 calc R
C6 C 0.2254(4) 0.6949(4) 0.3237(2) 0.0266(10) Uani 1 1 d .
H6 H 0.1915 0.7811 0.3405 0.032 Uiso 1 1 calc R
C17 C 0.6937(5) 0.7895(4) 0.4636(2) 0.0386(11) Uani 1 1 d .
H17 H 0.7446 0.7181 0.4905 0.046 Uiso 1 1 calc R
C13 C 0.3382(4) 0.6219(4) 0.4487(2) 0.0291(10) Uani 1 1 d .
H13 H 0.3693 0.5406 0.4788 0.035 Uiso 1 1 calc R
C15 C 0.4765(4) 0.7817(4) 0.5291(2) 0.0346(11) Uani 1 1 d .
H15A H 0.5339 0.7194 0.5656 0.042 Uiso 1 1 calc R
H15B H 0.4800 0.8690 0.5538 0.042 Uiso 1 1 calc R
C9 C 0.2514(4) 0.5774(4) 0.2082(2) 0.0351(11) Uani 1 1 d .
H9A H 0.2405 0.5935 0.1519 0.042 Uiso 1 1 calc R
H9B H 0.2339 0.4834 0.2164 0.042 Uiso 1 1 calc R
C4 C -0.0033(4) 0.6068(4) 0.2456(2) 0.0350(11) Uani 1 1 d .
H4 H -0.0830 0.6375 0.2037 0.042 Uiso 1 1 calc R
C20 C 0.1370(5) 0.7429(4) 0.5913(2) 0.0432(12) Uani 1 1 d .
H20A H 0.0881 0.8136 0.5626 0.052 Uiso 1 1 calc R
H20B H 0.1023 0.7088 0.6346 0.052 Uiso 1 1 calc R
C3 C -0.0467(5) 0.5771(4) 0.3204(2) 0.0379(11) Uani 1 1 d .
H3 H -0.1511 0.5905 0.3220 0.045 Uiso 1 1 calc R
C5 C 0.1443(4) 0.6625(4) 0.2428(2) 0.0305(10) Uani 1 1 d .
H5 H 0.1300 0.7460 0.2128 0.037 Uiso 1 1 calc R
C18 C 0.7704(5) 0.8824(5) 0.4387(3) 0.0532(13) Uani 1 1 d .
H18A H 0.7233 0.9554 0.4115 0.064 Uiso 1 1 calc R
H18B H 0.8727 0.8764 0.4478 0.064 Uiso 1 1 calc R

loop_
_atom_site_aniso_label
_atom_site_aniso_U_11
_atom_site_aniso_U_22
_atom_site_aniso_U_33
_atom_site_aniso_U_23
_atom_site_aniso_U_13
_atom_site_aniso_U_12
O1 0.0342(18) 0.0256(16) 0.0348(16) -0.0041(13) 0.0056(13) 0.0011(13)
O2 0.0364(19) 0.0372(18) 0.0406(16) -0.0096(14) 0.0106(14) -0.0042(14)
C10 0.038(3) 0.032(2) 0.028(2) -0.0016(19) 0.011(2) 0.004(2)
C7 0.032(3) 0.018(2) 0.023(2) -0.0019(17) 0.0076(18) -0.0051(17)
C16 0.024(3) 0.030(2) 0.030(2) 0.0011(19) 0.0004(18) 0.0014(18)
C14 0.033(3) 0.025(2) 0.024(2) -0.0008(18) 0.0039(18) 0.0016(18)
C19 0.038(3) 0.042(3) 0.029(2) -0.002(2) 0.009(2) -0.002(2)
C12 0.026(2) 0.023(2) 0.028(2) 0.0042(17) 0.0032(18) 0.0038(17)
C8 0.027(2) 0.033(2) 0.029(2) -0.0005(19) 0.0097(19) -0.0052(19)
C2 0.034(3) 0.030(2) 0.036(2) -0.0021(19) 0.010(2) 0.000(2)
C1 0.024(2) 0.021(2) 0.027(2) -0.0015(17) 0.0047(18) 0.0011(17)
C11 0.046(3) 0.043(3) 0.038(2) 0.001(2) 0.009(2) 0.007(2)
C6 0.032(3) 0.021(2) 0.026(2) -0.0006(18) 0.0044(18) 0.0036(18)
C17 0.039(3) 0.043(3) 0.032(2) -0.002(2) 0.002(2) -0.008(2)
C13 0.030(3) 0.029(2) 0.027(2) 0.0024(19) 0.0022(19) -0.0008(19)
C15 0.033(3) 0.038(3) 0.032(2) -0.004(2) 0.0031(19) -0.003(2)
C9 0.040(3) 0.037(3) 0.029(2) 0.002(2) 0.010(2) 0.006(2)
C4 0.029(3) 0.043(3) 0.032(2) -0.005(2) 0.003(2) 0.006(2)
C20 0.051(3) 0.044(3) 0.037(3) -0.007(2) 0.017(2) -0.012(2)
C3 0.032(3) 0.040(3) 0.040(2) -0.010(2) 0.004(2) -0.002(2)
C5 0.034(3) 0.027(2) 0.028(2) 0.0022(18) -0.0010(19) 0.0005(19)
C18 0.036(3) 0.058(3) 0.069(3) 0.001(3) 0.019(3) -0.005(3)

loop_
_atom_type_symbol
_atom_type_description
_atom_type_scat_dispersion_real
_atom_type_scat_dispersion_imag
_atom_type_scat_source
C C 0.0033 0.0016 'International Tables Vol C Tables 4.2.6.8 and 6.1.1.4'
H H 0.0000 0.0000 'International Tables Vol C Tables 4.2.6.8 and 6.1.1.4'
O O 0.0106 0.0060 'International Tables Vol C Tables 4.2.6.8 and 6.1.1.4'

loop_
_geom_angle_atom_site_label_1
_geom_angle_atom_site_label_2
_geom_angle_atom_site_label_3
_geom_angle
C1 O1 H1 109.5
C4 O2 C3 61.0(2)
C8 C10 H10 117.1
C11 C10 H10 117.1
C11 C10 C8 125.7(4)
C12 C7 H7 108.1
C12 C7 C8 122.5(3)
C8 C7 H7 108.1
C6 C7 H7 108.1
C6 C7 C12 104.4(3)
C6 C7 C8 104.8(3)
C12 C16 H16 108.4
C17 C16 H16 108.4
C17 C16 C12 114.0(3)
C17 C16 C15 113.5(3)
C15 C16 H16 108.4
C15 C16 C12 103.9(3)
C19 C14 H14 109.2
C19 C14 C13 113.8(3)
C19 C14 C15 114.0(3)
C13 C14 H14 109.2
C15 C14 H14 109.2
C15 C14 C13 101.3(3)
C14 C19 H19 116.6
C20 C19 C14 126.7(4)
C20 C19 H19 116.6
C7 C12 C16 113.4(3)
C7 C12 H12 110.5
C7 C12 C13 106.4(3)
C16 C12 H12 110.5
C13 C12 C16 105.4(3)
C13 C12 H12 110.5
C10 C8 C7 116.5(3)
C10 C8 H8 107.3
C10 C8 C9 111.4(3)
C7 C8 H8 107.3
C9 C8 C7 106.7(3)
C9 C8 H8 107.3
H2A C2 H2B 108.1
C1 C2 H2A 109.5
C1 C2 H2B 109.5
C3 C2 H2A 109.5
C3 C2 H2B 109.5
C3 C2 C1 110.7(3)
O1 C1 C2 108.6(3)
O1 C1 C6 112.7(3)
O1 C1 C13 102.6(3)
C6 C1 C2 107.6(3)
C13 C1 C2 122.4(3)
C13 C1 C6 103.0(3)
C10 C11 H11A 120.0
C10 C11 H11B 120.0
H11A C11 H11B 120.0
C7 C6 C1 104.5(3)
C7 C6 H6 109.7
C1 C6 H6 109.7
C5 C6 C7 108.8(3)
C5 C6 C1 114.3(3)
C5 C6 H6 109.7
C16 C17 H17 117.5
C18 C17 C16 125.0(4)
C18 C17 H17 117.5
C14 C13 C12 105.6(3)
C14 C13 H13 109.4
C12 C13 H13 109.4
C1 C13 C14 118.3(3)
C1 C13 C12 104.2(3)
C1 C13 H13 109.4
C16 C15 H15A 110.9
C16 C15 H15B 110.9
C14 C15 C16 104.2(3)
C14 C15 H15A 110.9
C14 C15 H15B 110.9
H15A C15 H15B 108.9
C8 C9 H9A 110.4
C8 C9 H9B 110.4
H9A C9 H9B 108.6
C5 C9 C8 106.6(3)
C5 C9 H9A 110.4
C5 C9 H9B 110.4
O2 C4 H4 115.2
O2 C4 C3 60.0(2)
O2 C4 C5 119.0(3)
C3 C4 H4 115.2
C3 C4 C5 121.0(4)
C5 C4 H4 115.2
C19 C20 H20A 120.0
C19 C20 H20B 120.0
H20A C20 H20B 120.0
O2 C3 C2 115.8(3)
O2 C3 C4 59.0(2)
O2 C3 H3 115.8
C2 C3 H3 115.8
C4 C3 C2 122.3(4)
C4 C3 H3 115.8
C6 C5 C9 104.0(3)
C6 C5 H5 107.7
C9 C5 H5 107.7
C4 C5 C6 110.8(3)
C4 C5 C9 118.4(3)
C4 C5 H5 107.7
C17 C18 H18A 120.0
C17 C18 H18B 120.0
H18A C18 H18B 120.0

loop_
_geom_bond_atom_site_label_1
_geom_bond_atom_site_label_2
_geom_bond_distance
O1 H1 0.8400
O1 C1 1.447(4)
O2 C4 1.450(5)
O2 C3 1.465(4)
C10 H10 0.9500
C10 C8 1.492(5)
C10 C11 1.316(5)
C7 H7 1.0000
C7 C12 1.548(5)
C7 C8 1.571(5)
C7 C6 1.527(5)
C16 H16 1.0000
C16 C12 1.567(5)
C16 C17 1.491(5)
C16 C15 1.537(5)
C14 H14 1.0000
C14 C19 1.492(5)
C14 C13 1.547(5)
C14 C15 1.535(5)
C19 H19 0.9500
C19 C20 1.309(5)
C12 H12 1.0000
C12 C13 1.564(5)
C8 H8 1.0000
C8 C9 1.565(5)
C2 H2A 0.9900
C2 H2B 0.9900
C2 C1 1.532(5)
C2 C3 1.506(5)
C1 C6 1.529(5)
C1 C13 1.512(5)
C11 H11A 0.9500
C11 H11B 0.9500
C6 H6 1.0000
C6 C5 1.523(5)
C17 H17 0.9500
C17 C18 1.317(5)
C13 H13 1.0000
C15 H15A 0.9900
C15 H15B 0.9900
C9 H9A 0.9900
C9 H9B 0.9900
C9 C5 1.542(5)
C4 H4 1.0000
C4 C3 1.481(5)
C4 C5 1.513(5)
C20 H20A 0.9500
C20 H20B 0.9500
C3 H3 1.0000
C5 H5 1.0000
C18 H18A 0.9500
C18 H18B 0.9500
